data_4072609
loop_
_publ_author_name
'Tsuchiya, Kazuhiro'
'Kondo, Hideo'
'Nagashima, Hideo'

_publ_section_title
;
 Ring Expansion of a Platinacyclopropane to a Platinacyclopentane by
 Double Insertion of Isocyanides into Pt&#x2212;C Bonds
;
_journal_issue 4
_journal_name_full Organometallics
_journal_page_first 1044
_journal_paper_doi 10.1021/om0608713
_journal_volume 26
_journal_year 2007
_chemical_formula_sum 'C43 H38 Cl2 N8 Pt'
_chemical_formula_weight 932.82
_space_group_IT_number 14
_symmetry_cell_setting monoclinic
_symmetry_Int_Tables_number 14
_symmetry_space_group_name_Hall '-P 2yn'
_symmetry_space_group_name_H-M 'P 1 21/n 1'
_cell_angle_alpha 90.0000
_cell_angle_beta 114.3223(19)
_cell_angle_gamma 90.0000
_cell_formula_units_Z 8
_cell_length_a 13.507(2)
_cell_length_b 43.455(7)
_cell_length_c 15.453(3)
_cell_measurement_reflns_used 8536
_cell_measurement_temperature 123.1
_cell_measurement_theta_max 27.5
_cell_measurement_theta_min 3.0
_cell_volume 8265(2)
_computing_cell_refinement CrystalClear
_computing_data_collection CrystalClear
_computing_data_reduction CrystalStructure
_computing_publication_material 'CrystalStructure 3.7.0'
_computing_structure_refinement CRYSTALS
_computing_structure_solution SIR92
_diffrn_detector_area_resol_mean 7.31
_diffrn_measured_fraction_theta_full 0.985
_diffrn_measured_fraction_theta_max 0.987
_diffrn_measurement_device_type 'Rigaku Saturn'
_diffrn_measurement_method \w
_diffrn_radiation_type 'Mo K\a'
_diffrn_radiation_wavelength 0.71070
_diffrn_reflns_av_R_equivalents 0.075
_diffrn_reflns_limit_h_max 17
_diffrn_reflns_limit_h_min -17
_diffrn_reflns_limit_k_max 56
_diffrn_reflns_limit_k_min -43
_diffrn_reflns_limit_l_max 20
_diffrn_reflns_limit_l_min -20
_diffrn_reflns_number 58284
_diffrn_reflns_theta_full 27.50
_diffrn_reflns_theta_max 27.48
_exptl_absorpt_coefficient_mu 3.551
_exptl_absorpt_correction_T_max 0.492
_exptl_absorpt_correction_T_min 0.434
_exptl_absorpt_correction_type multi-scan
_exptl_absorpt_process_details 'Jacobson, R. (1998) Private communication'
_exptl_crystal_colour yellow
_exptl_crystal_density_diffrn 1.499
_exptl_crystal_density_method 'not measured'
_exptl_crystal_description prism
_exptl_crystal_F_000 3712.00
_exptl_crystal_size_max 0.20
_exptl_crystal_size_mid 0.20
_exptl_crystal_size_min 0.20
_refine_diff_density_max 2.35
_refine_diff_density_min -2.76
_refine_ls_extinction_method none
_refine_ls_goodness_of_fit_ref 1.002
_refine_ls_hydrogen_treatment refall
_refine_ls_number_parameters 1032
_refine_ls_number_reflns 18685
_refine_ls_R_factor_gt 0.0602
_refine_ls_shift/su_max 0.0000
_refine_ls_structure_factor_coef Fsqd
_refine_ls_weighting_details 'w = 1/[0.0004Fo^2^ + 1.0000\s(Fo^2^)]/(4Fo^2^)'
_refine_ls_weighting_scheme calc
_refine_ls_wR_factor_ref 0.1577
_reflns_number_gt 12931
_reflns_number_total 18721
_reflns_threshold_expression F^2^>2.0\s(F^2^)
_cod_data_source_file om0608713si20061201_121449.cif
_cod_data_source_block '__complex4'
_cod_original_formula_sum 'C86 H76 Cl4 N16 Pt2 '
_cod_database_code 4072609

loop_
_symmetry_equiv_pos_site_id
_symmetry_equiv_pos_as_xyz
1 +X,+Y,+Z
2 1/2-X,1/2+Y,1/2-Z
3 -X,-Y,-Z
4 1/2+X,1/2-Y,1/2+Z

loop_
_atom_site_label
_atom_site_type_symbol
_atom_site_fract_x
_atom_site_fract_y
_atom_site_fract_z
_atom_site_U_iso_or_equiv
_atom_site_adp_type
_atom_site_occupancy
_atom_site_symmetry_multiplicity
_atom_site_calc_flag
_atom_site_refinement_flags
Pt(1) Pt 0.53390(2) 0.452080(10) 0.23166(2) 0.01665(7) Uani 1.00 1 d .
Pt(2) Pt 0.16787(2) 0.248160(10) 0.44638(2) 0.01585(7) Uani 1.00 1 d .
Cl(1) Cl 0.6144(6) 0.09796(17) 0.3001(5) 0.174(2) Uiso 1.00 1 d .
Cl(2) Cl 0.3975(4) 0.07346(13) 0.2159(4) 0.1355(19) Uiso 1.00 1 d .
Cl(3) Cl 0.7461(3) 0.35725(9) 0.5181(2) 0.0793(12) Uani 1.00 1 d .
Cl(4) Cl 0.6842(3) 0.42082(8) 0.4767(2) 0.0864(13) Uani 1.00 1 d .
N(1) N 0.7267(5) 0.49280(14) 0.3709(4) 0.0238(17) Uani 1.00 1 d .
N(2) N 0.7388(5) 0.41782(14) 0.2351(4) 0.0226(17) Uani 1.00 1 d .
N(3) N 0.3973(5) 0.50898(14) 0.2281(4) 0.0247(18) Uani 1.00 1 d .
N(4) N 0.4047(5) 0.39706(14) 0.1157(4) 0.0238(17) Uani 1.00 1 d .
N(5) N 0.1292(7) 0.4955(2) 0.1488(7) 0.059(3) Uani 1.00 1 d .
N(6) N 0.3252(6) 0.4266(2) 0.3401(6) 0.045(2) Uani 1.00 1 d .
N(7) N 0.2681(6) 0.4730(2) -0.0389(5) 0.040(2) Uani 1.00 1 d .
N(8) N 0.1372(5) 0.40060(18) 0.0614(5) 0.036(2) Uani 1.00 1 d .
N(9) N 0.2084(4) 0.17895(13) 0.4090(4) 0.0180(16) Uani 1.00 1 d .
N(10) N -0.0054(5) 0.21991(14) 0.5112(5) 0.0261(18) Uani 1.00 1 d .
N(11) N 0.3373(5) 0.25999(14) 0.3635(4) 0.0214(16) Uani 1.00 1 d .
N(12) N 0.0599(5) 0.30928(13) 0.4576(4) 0.0224(17) Uani 1.00 1 d .
N(13) N 0.1832(5) 0.33258(17) 0.2708(5) 0.032(2) Uani 1.00 1 d .
N(14) N 0.5036(6) 0.31898(19) 0.4979(5) 0.040(2) Uani 1.00 1 d .
N(15) N 0.3796(6) 0.28685(18) 0.6712(5) 0.036(2) Uani 1.00 1 d .
N(16) N 0.2331(7) 0.36981(18) 0.5283(5) 0.044(2) Uani 1.00 1 d .
C(1) C 0.6514(6) 0.47961(18) 0.3203(5) 0.022(2) Uani 1.00 1 d .
C(2) C 0.8153(6) 0.51146(18) 0.4261(5) 0.024(2) Uani 1.00 1 d .
C(3) C 0.8859(6) 0.52022(19) 0.3843(5) 0.025(2) Uani 1.00 1 d .
C(4) C 0.9696(7) 0.5395(2) 0.4377(7) 0.042(2) Uani 1.00 1 d .
C(5) C 0.9840(7) 0.5487(2) 0.5287(6) 0.042(2) Uani 1.00 1 d .
C(6) C 0.9160(8) 0.5386(2) 0.5681(6) 0.040(2) Uani 1.00 1 d .
C(7) C 0.8296(7) 0.5197(2) 0.5173(5) 0.031(2) Uani 1.00 1 d .
C(8) C 0.8677(8) 0.5099(2) 0.2868(6) 0.043(2) Uani 1.00 1 d .
C(9) C 0.7533(8) 0.5073(2) 0.5596(7) 0.048(3) Uani 1.00 1 d .
C(10) C 0.6557(6) 0.42653(18) 0.2291(5) 0.028(2) Uani 1.00 1 d .
C(11) C 0.8419(5) 0.41193(18) 0.2360(5) 0.023(2) Uani 1.00 1 d .
C(12) C 0.9097(6) 0.39051(17) 0.3035(5) 0.0226(19) Uani 1.00 1 d .
C(13) C 1.0119(6) 0.3855(2) 0.3035(6) 0.032(2) Uani 1.00 1 d .
C(14) C 1.0423(6) 0.4010(2) 0.2421(6) 0.032(2) Uani 1.00 1 d .
C(15) C 0.9748(7) 0.4218(2) 0.1769(6) 0.031(2) Uani 1.00 1 d .
C(16) C 0.8706(7) 0.42723(18) 0.1717(5) 0.027(2) Uani 1.00 1 d .
C(17) C 0.8783(7) 0.3753(2) 0.3741(6) 0.035(2) Uani 1.00 1 d .
C(18) C 0.7926(8) 0.4484(2) 0.0980(6) 0.040(2) Uani 1.00 1 d .
C(19) C 0.4101(6) 0.4802(2) 0.2221(5) 0.027(2) Uani 1.00 1 d .
C(20) C 0.4875(6) 0.52999(18) 0.2551(5) 0.024(2) Uani 1.00 1 d .
C(21) C 0.5218(6) 0.54399(18) 0.3448(5) 0.027(2) Uani 1.00 1 d .
C(22) C 0.6047(6) 0.56480(19) 0.3706(6) 0.029(2) Uani 1.00 1 d .
C(23) C 0.6541(7) 0.5722(2) 0.3113(6) 0.033(2) Uani 1.00 1 d .
C(24) C 0.6172(7) 0.55836(19) 0.2223(6) 0.031(2) Uani 1.00 1 d .
C(25) C 0.5338(6) 0.53686(18) 0.1928(5) 0.025(2) Uani 1.00 1 d .
C(26) C 0.4663(8) 0.5358(2) 0.4094(7) 0.041(2) Uani 1.00 1 d .
C(27) C 0.4973(7) 0.5226(2) 0.0962(5) 0.029(2) Uani 1.00 1 d .
C(28) C 0.4120(5) 0.42466(18) 0.1471(5) 0.022(2) Uani 1.00 1 d .
C(29) C 0.4954(6) 0.37787(16) 0.1355(5) 0.0218(19) Uani 1.00 1 d .
C(30) C 0.5337(6) 0.36010(18) 0.2194(6) 0.026(2) Uani 1.00 1 d .
C(31) C 0.6212(7) 0.34013(19) 0.2359(6) 0.033(2) Uani 1.00 1 d .
C(32) C 0.6661(6) 0.33750(18) 0.1717(6) 0.030(2) Uani 1.00 1 d .
C(33) C 0.6267(6) 0.35488(19) 0.0897(6) 0.028(2) Uani 1.00 1 d .
C(34) C 0.5405(6) 0.37571(17) 0.0701(5) 0.0212(19) Uani 1.00 1 d .
C(35) C 0.4827(7) 0.3636(2) 0.2896(6) 0.037(2) Uani 1.00 1 d .
C(36) C 0.4974(8) 0.3942(2) -0.0183(6) 0.039(2) Uani 1.00 1 d .
C(37) C 0.3010(6) 0.46142(18) 0.1930(6) 0.024(2) Uani 1.00 1 d .
C(38) C 0.2961(6) 0.44035(19) 0.1116(6) 0.026(2) Uani 1.00 1 d .
C(39) C 0.2047(6) 0.4811(2) 0.1688(6) 0.035(2) Uani 1.00 1 d .
C(40) C 0.3137(7) 0.4414(2) 0.2768(6) 0.034(2) Uani 1.00 1 d .
C(41) C 0.2792(6) 0.4603(2) 0.0271(6) 0.029(2) Uani 1.00 1 d .
C(42) C 0.2064(7) 0.4171(2) 0.0839(6) 0.031(2) Uani 1.00 1 d .
C(43) C 0.1969(5) 0.20470(19) 0.4206(5) 0.023(2) Uani 1.00 1 d .
C(44) C 0.2234(6) 0.14808(17) 0.3930(5) 0.0194(19) Uani 1.00 1 d .
C(45) C 0.1426(6) 0.13373(18) 0.3146(5) 0.024(2) Uani 1.00 1 d .
C(46) C 0.1609(7) 0.10261(19) 0.3012(6) 0.032(2) Uani 1.00 1 d .
C(47) C 0.2522(8) 0.0877(2) 0.3604(7) 0.038(2) Uani 1.00 1 d .
C(48) C 0.3316(7) 0.10259(19) 0.4377(6) 0.033(2) Uani 1.00 1 d .
C(49) C 0.3184(6) 0.13387(18) 0.4554(5) 0.025(2) Uani 1.00 1 d .
C(50) C 0.0440(7) 0.1496(2) 0.2474(6) 0.035(2) Uani 1.00 1 d .
C(51) C 0.3984(7) 0.1498(2) 0.5402(5) 0.032(2) Uani 1.00 1 d .
C(52) C 0.0559(6) 0.23133(17) 0.4878(5) 0.022(2) Uani 1.00 1 d .
C(53) C -0.0852(6) 0.20435(17) 0.5319(5) 0.022(2) Uani 1.00 1 d .
C(54) C -0.0926(6) 0.2107(2) 0.6173(6) 0.028(2) Uani 1.00 1 d .
C(55) C -0.1706(6) 0.1945(2) 0.6357(6) 0.030(2) Uani 1.00 1 d .
C(56) C -0.2375(6) 0.1737(2) 0.5717(7) 0.037(2) Uani 1.00 1 d .
C(57) C -0.2296(6) 0.1675(2) 0.4872(6) 0.032(2) Uani 1.00 1 d .
C(58) C -0.1529(6) 0.18388(18) 0.4652(5) 0.025(2) Uani 1.00 1 d .
C(59) C -0.0170(7) 0.2326(2) 0.6895(6) 0.037(2) Uani 1.00 1 d .
C(60) C -0.1410(9) 0.1786(2) 0.3734(6) 0.045(3) Uani 1.00 1 d .
C(61) C 0.2804(5) 0.26783(17) 0.4074(5) 0.0190(18) Uani 1.00 1 d .
C(62) C 0.3375(5) 0.22965(17) 0.3283(5) 0.0189(19) Uani 1.00 1 d .
C(63) C 0.2561(6) 0.21915(18) 0.2454(5) 0.0213(19) Uani 1.00 1 d .
C(64) C 0.2675(6) 0.19019(19) 0.2122(5) 0.024(2) Uani 1.00 1 d .
C(65) C 0.3555(7) 0.1719(2) 0.2607(6) 0.032(2) Uani 1.00 1 d .
C(66) C 0.4389(7) 0.1831(2) 0.3442(6) 0.031(2) Uani 1.00 1 d .
C(67) C 0.4328(6) 0.21212(18) 0.3785(5) 0.025(2) Uani 1.00 1 d .
C(68) C 0.1578(7) 0.2387(2) 0.1904(6) 0.036(2) Uani 1.00 1 d .
C(69) C 0.5200(7) 0.2246(2) 0.4667(6) 0.042(2) Uani 1.00 1 d .
C(70) C 0.1407(6) 0.29305(17) 0.4694(5) 0.0197(19) Uani 1.00 1 d .
C(71) C -0.0439(6) 0.29512(17) 0.4300(6) 0.026(2) Uani 1.00 1 d .
C(72) C -0.0848(7) 0.29502(18) 0.5004(6) 0.029(2) Uani 1.00 1 d .
C(73) C -0.1843(6) 0.2811(2) 0.4792(7) 0.033(2) Uani 1.00 1 d .
C(74) C -0.2423(7) 0.2680(2) 0.3910(7) 0.040(2) Uani 1.00 1 d .
C(75) C -0.2027(7) 0.2697(2) 0.3221(7) 0.036(2) Uani 1.00 1 d .
C(76) C -0.1034(6) 0.28361(18) 0.3391(6) 0.027(2) Uani 1.00 1 d .
C(77) C -0.0221(8) 0.3088(2) 0.5953(7) 0.044(3) Uani 1.00 1 d .
C(78) C -0.0638(7) 0.2866(2) 0.2612(6) 0.036(2) Uani 1.00 1 d .
C(79) C 0.2980(6) 0.30338(18) 0.4310(5) 0.021(2) Uani 1.00 1 d .
C(80) C 0.2506(6) 0.31069(18) 0.5065(5) 0.022(2) Uani 1.00 1 d .
C(81) C 0.2334(6) 0.32075(18) 0.3421(5) 0.024(2) Uani 1.00 1 d .
C(82) C 0.4143(6) 0.31199(18) 0.4669(5) 0.024(2) Uani 1.00 1 d .
C(83) C 0.3247(6) 0.29728(18) 0.5985(5) 0.025(2) Uani 1.00 1 d .
C(84) C 0.2397(6) 0.34404(19) 0.5174(5) 0.024(2) Uani 1.00 1 d .
C(85) C 0.5066(12) 0.0737(3) 0.3235(10) 0.085(4) Uiso 1.00 1 d .
C(86) C 0.6686(10) 0.3862(3) 0.5364(8) 0.072(4) Uani 1.00 1 d .
H(1) H 1.0192 0.5464 0.4127 0.049 Uiso 1.00 1 c R
H(2) H 1.0417 0.5624 0.5636 0.041 Uiso 1.00 1 c R
H(3) H 0.9285 0.5446 0.6309 0.043 Uiso 1.00 1 c R
H(4) H 0.9094 0.4918 0.2933 0.053 Uiso 1.00 1 c R
H(5) H 0.8904 0.5256 0.2561 0.053 Uiso 1.00 1 c R
H(6) H 0.7932 0.5056 0.2497 0.053 Uiso 1.00 1 c R
H(7) H 0.6925 0.5206 0.5444 0.062 Uiso 1.00 1 c R
H(8) H 0.7909 0.5061 0.6268 0.062 Uiso 1.00 1 c R
H(9) H 0.7289 0.4873 0.5356 0.062 Uiso 1.00 1 c R
H(10) H 1.0606 0.3713 0.3471 0.035 Uiso 1.00 1 c R
H(11) H 1.1123 0.3972 0.2436 0.036 Uiso 1.00 1 c R
H(12) H 0.9993 0.4326 0.1359 0.039 Uiso 1.00 1 c R
H(13) H 0.9009 0.3874 0.4301 0.044 Uiso 1.00 1 c R
H(14) H 0.9120 0.3557 0.3895 0.044 Uiso 1.00 1 c R
H(15) H 0.8017 0.3728 0.3480 0.044 Uiso 1.00 1 c R
H(16) H 0.7527 0.4370 0.0418 0.049 Uiso 1.00 1 c R
H(17) H 0.8320 0.4643 0.0843 0.049 Uiso 1.00 1 c R
H(18) H 0.7440 0.4570 0.1216 0.049 Uiso 1.00 1 c R
H(19) H 0.6289 0.5744 0.4311 0.032 Uiso 1.00 1 c R
H(20) H 0.7125 0.5865 0.3308 0.035 Uiso 1.00 1 c R
H(21) H 0.6497 0.5639 0.1805 0.037 Uiso 1.00 1 c R
H(22) H 0.4059 0.5489 0.3973 0.052 Uiso 1.00 1 c R
H(23) H 0.5165 0.5381 0.4737 0.052 Uiso 1.00 1 c R
H(24) H 0.4424 0.5150 0.3988 0.052 Uiso 1.00 1 c R
H(25) H 0.5390 0.5045 0.1011 0.036 Uiso 1.00 1 c R
H(26) H 0.5078 0.5368 0.0541 0.036 Uiso 1.00 1 c R
H(27) H 0.4226 0.5172 0.0734 0.036 Uiso 1.00 1 c R
H(28) H 0.6492 0.3282 0.2924 0.037 Uiso 1.00 1 c R
H(29) H 0.7248 0.3237 0.1834 0.034 Uiso 1.00 1 c R
H(30) H 0.6584 0.3527 0.0454 0.036 Uiso 1.00 1 c R
H(31) H 0.5206 0.3789 0.3351 0.047 Uiso 1.00 1 c R
H(32) H 0.4865 0.3445 0.3211 0.047 Uiso 1.00 1 c R
H(33) H 0.4085 0.3693 0.2576 0.047 Uiso 1.00 1 c R
H(34) H 0.4409 0.3832 -0.0669 0.047 Uiso 1.00 1 c R
H(35) H 0.5542 0.3982 -0.0380 0.047 Uiso 1.00 1 c R
H(36) H 0.4693 0.4128 -0.0055 0.047 Uiso 1.00 1 c R
H(37) H 0.1081 0.0918 0.2493 0.038 Uiso 1.00 1 c R
H(38) H 0.2621 0.0667 0.3488 0.049 Uiso 1.00 1 c R
H(39) H 0.3946 0.0917 0.4784 0.041 Uiso 1.00 1 c R
H(40) H -0.0124 0.1477 0.2687 0.043 Uiso 1.00 1 c R
H(41) H 0.0213 0.1405 0.1863 0.043 Uiso 1.00 1 c R
H(42) H 0.0602 0.1707 0.2443 0.043 Uiso 1.00 1 c R
H(43) H 0.4505 0.1592 0.5221 0.037 Uiso 1.00 1 c R
H(44) H 0.4324 0.1352 0.5894 0.037 Uiso 1.00 1 c R
H(45) H 0.3636 0.1651 0.5616 0.037 Uiso 1.00 1 c R
H(46) H -0.1778 0.1981 0.6935 0.038 Uiso 1.00 1 c R
H(47) H -0.2904 0.1631 0.5861 0.046 Uiso 1.00 1 c R
H(48) H -0.2754 0.1526 0.4446 0.037 Uiso 1.00 1 c R
H(49) H 0.0455 0.2220 0.7326 0.047 Uiso 1.00 1 c R
H(50) H -0.0533 0.2418 0.7241 0.047 Uiso 1.00 1 c R
H(51) H 0.0047 0.2483 0.6583 0.047 Uiso 1.00 1 c R
H(52) H -0.1866 0.1926 0.3270 0.055 Uiso 1.00 1 c R
H(53) H -0.1615 0.1581 0.3524 0.055 Uiso 1.00 1 c R
H(54) H -0.0676 0.1818 0.3831 0.055 Uiso 1.00 1 c R
H(55) H 0.2126 0.1829 0.1545 0.031 Uiso 1.00 1 c R
H(56) H 0.3599 0.1520 0.2377 0.042 Uiso 1.00 1 c R
H(57) H 0.5003 0.1704 0.3776 0.040 Uiso 1.00 1 c R
H(58) H 0.1027 0.2348 0.2123 0.041 Uiso 1.00 1 c R
H(59) H 0.1310 0.2337 0.1249 0.041 Uiso 1.00 1 c R
H(60) H 0.1776 0.2598 0.1994 0.041 Uiso 1.00 1 c R
H(61) H 0.5706 0.2359 0.4510 0.047 Uiso 1.00 1 c R
H(62) H 0.5564 0.2081 0.5078 0.047 Uiso 1.00 1 c R
H(63) H 0.4888 0.2377 0.4978 0.047 Uiso 1.00 1 c R
H(64) H -0.2132 0.2804 0.5258 0.044 Uiso 1.00 1 c R
H(65) H -0.3092 0.2578 0.3779 0.049 Uiso 1.00 1 c R
H(66) H -0.2440 0.2611 0.2612 0.039 Uiso 1.00 1 c R
H(67) H 0.0247 0.2939 0.6373 0.058 Uiso 1.00 1 c R
H(68) H -0.0710 0.3161 0.6206 0.058 Uiso 1.00 1 c R
H(69) H 0.0200 0.3253 0.5878 0.059 Uiso 1.00 1 c R
H(70) H -0.0890 0.3054 0.2281 0.043 Uiso 1.00 1 c R
H(71) H -0.0909 0.2699 0.2181 0.043 Uiso 1.00 1 c R
H(72) H 0.0134 0.2864 0.2891 0.043 Uiso 1.00 1 c R
H(75) H 0.5944 0.3801 0.5104 0.079 Uiso 1.00 1 c R
H(76) H 0.6923 0.3900 0.6024 0.079 Uiso 1.00 1 c R

loop_
_atom_site_aniso_label
_atom_site_aniso_U_11
_atom_site_aniso_U_22
_atom_site_aniso_U_33
_atom_site_aniso_U_12
_atom_site_aniso_U_13
_atom_site_aniso_U_23
Pt(1) 0.01667(13) 0.01539(14) 0.01898(14) 0.00028(11) 0.00843(12) -0.00168(11)
Pt(2) 0.01790(14) 0.01325(14) 0.01884(14) 0.00051(11) 0.01002(12) -0.00035(11)
Cl(3) 0.082(2) 0.083(2) 0.086(2) 0.0159(19) 0.048(2) 0.0323(19)
Cl(4) 0.135(3) 0.063(2) 0.081(2) 0.025(2) 0.065(2) 0.0116(18)
N(1) 0.021(3) 0.025(3) 0.022(3) 0.002(2) 0.005(2) -0.001(2)
N(2) 0.021(3) 0.019(3) 0.030(3) 0.002(2) 0.012(2) -0.007(2)
N(3) 0.021(3) 0.022(3) 0.032(3) 0.004(2) 0.013(3) -0.005(2)
N(4) 0.021(3) 0.024(3) 0.029(3) -0.001(2) 0.014(2) 0.000(2)
N(5) 0.034(4) 0.051(5) 0.088(7) 0.003(4) 0.021(4) -0.018(5)
N(6) 0.047(5) 0.055(5) 0.046(5) -0.013(4) 0.032(4) -0.004(4)
N(7) 0.040(4) 0.051(5) 0.027(4) 0.007(3) 0.010(3) 0.005(3)
N(8) 0.023(3) 0.040(4) 0.045(4) -0.006(3) 0.013(3) -0.001(3)
N(9) 0.019(3) 0.017(3) 0.021(3) 0.004(2) 0.011(2) -0.001(2)
N(10) 0.029(3) 0.018(3) 0.039(4) 0.004(2) 0.023(3) 0.004(2)
N(11) 0.023(3) 0.017(3) 0.029(3) -0.001(2) 0.016(2) -0.000(2)
N(12) 0.025(3) 0.016(3) 0.028(3) 0.001(2) 0.012(2) 0.001(2)
N(13) 0.031(3) 0.035(4) 0.031(4) 0.012(3) 0.014(3) 0.008(3)
N(14) 0.033(4) 0.045(4) 0.037(4) -0.013(3) 0.009(3) 0.010(3)
N(15) 0.036(4) 0.042(4) 0.023(3) -0.004(3) 0.007(3) 0.002(3)
N(16) 0.055(5) 0.026(4) 0.047(5) -0.009(3) 0.017(4) -0.014(3)
C(1) 0.022(3) 0.020(3) 0.029(4) 0.005(3) 0.017(3) -0.002(3)
C(2) 0.024(4) 0.019(4) 0.025(4) -0.000(3) 0.006(3) -0.004(3)
C(3) 0.023(4) 0.024(4) 0.024(4) -0.001(3) 0.006(3) 0.008(3)
C(4) 0.035(5) 0.040(5) 0.049(6) -0.014(4) 0.015(4) 0.002(4)
C(5) 0.036(5) 0.031(5) 0.035(5) -0.004(4) -0.010(4) -0.011(4)
C(6) 0.048(5) 0.039(5) 0.022(4) -0.002(4) 0.003(4) -0.021(3)
C(7) 0.036(4) 0.037(5) 0.017(4) 0.008(3) 0.009(3) -0.006(3)
C(8) 0.042(5) 0.057(6) 0.034(5) 0.003(4) 0.018(4) 0.011(4)
C(9) 0.053(6) 0.063(7) 0.039(5) 0.013(5) 0.031(5) -0.002(4)
C(10) 0.029(4) 0.019(4) 0.030(4) -0.004(3) 0.007(3) -0.010(3)
C(11) 0.015(3) 0.026(4) 0.028(4) 0.003(3) 0.010(3) -0.010(3)
C(12) 0.018(3) 0.015(3) 0.027(4) 0.003(2) 0.001(3) -0.001(3)
C(13) 0.023(4) 0.034(5) 0.032(4) 0.003(3) 0.003(3) -0.010(3)
C(14) 0.012(3) 0.037(5) 0.041(5) 0.001(3) 0.005(3) -0.009(4)
C(15) 0.038(4) 0.031(4) 0.030(4) -0.005(3) 0.020(4) -0.011(3)
C(16) 0.034(4) 0.020(4) 0.027(4) 0.001(3) 0.012(3) -0.004(3)
C(17) 0.036(5) 0.028(4) 0.046(5) -0.004(3) 0.020(4) -0.005(4)
C(18) 0.047(5) 0.041(5) 0.035(5) 0.006(4) 0.021(4) 0.003(4)
C(19) 0.022(4) 0.029(4) 0.029(4) -0.003(3) 0.012(3) 0.000(3)
C(20) 0.022(3) 0.016(3) 0.030(4) 0.002(3) 0.008(3) 0.006(3)
C(21) 0.028(4) 0.022(4) 0.029(4) 0.007(3) 0.010(3) -0.001(3)
C(22) 0.024(4) 0.027(4) 0.027(4) 0.010(3) 0.003(3) -0.008(3)
C(23) 0.034(4) 0.027(4) 0.027(4) -0.004(3) 0.003(3) -0.001(3)
C(24) 0.034(4) 0.028(4) 0.030(4) -0.005(3) 0.012(3) 0.001(3)
C(25) 0.026(4) 0.018(3) 0.024(4) 0.008(3) 0.005(3) 0.006(3)
C(26) 0.040(5) 0.048(6) 0.041(5) -0.005(4) 0.024(4) -0.011(4)
C(27) 0.032(4) 0.032(4) 0.025(4) 0.006(3) 0.013(3) 0.005(3)
C(28) 0.017(3) 0.024(4) 0.029(4) 0.002(3) 0.015(3) -0.002(3)
C(29) 0.028(4) 0.009(3) 0.030(4) -0.000(2) 0.013(3) -0.000(2)
C(30) 0.027(4) 0.018(4) 0.036(4) -0.007(3) 0.017(3) -0.003(3)
C(31) 0.043(5) 0.017(4) 0.032(4) -0.008(3) 0.008(4) 0.002(3)
C(32) 0.026(4) 0.013(3) 0.046(5) 0.005(3) 0.011(4) -0.009(3)
C(33) 0.025(4) 0.027(4) 0.039(4) -0.006(3) 0.020(3) -0.017(3)
C(34) 0.026(3) 0.015(3) 0.024(4) -0.009(3) 0.010(3) -0.004(2)
C(35) 0.042(5) 0.035(5) 0.040(5) -0.012(4) 0.023(4) -0.001(4)
C(36) 0.057(6) 0.036(5) 0.023(4) 0.002(4) 0.016(4) 0.001(3)
C(37) 0.018(3) 0.022(4) 0.041(4) 0.001(3) 0.020(3) 0.002(3)
C(38) 0.020(3) 0.024(4) 0.039(4) 0.000(3) 0.018(3) -0.009(3)
C(39) 0.017(4) 0.041(5) 0.045(5) -0.003(3) 0.011(4) -0.013(4)
C(40) 0.029(4) 0.043(5) 0.040(5) -0.012(3) 0.026(4) -0.007(4)
C(41) 0.029(4) 0.027(4) 0.027(4) 0.001(3) 0.009(3) 0.002(3)
C(42) 0.032(4) 0.034(5) 0.034(5) 0.003(3) 0.019(4) -0.006(3)
C(43) 0.010(3) 0.029(4) 0.028(4) 0.001(3) 0.006(3) 0.004(3)
C(44) 0.031(4) 0.014(3) 0.020(3) 0.004(3) 0.017(3) 0.004(2)
C(45) 0.029(4) 0.022(4) 0.028(4) -0.001(3) 0.018(3) -0.003(3)
C(46) 0.039(5) 0.021(4) 0.035(4) -0.011(3) 0.015(4) -0.012(3)
C(47) 0.051(5) 0.018(4) 0.053(6) 0.004(3) 0.031(5) -0.000(4)
C(48) 0.044(5) 0.020(4) 0.038(5) 0.008(3) 0.019(4) 0.001(3)
C(49) 0.035(4) 0.018(4) 0.024(4) 0.005(3) 0.014(3) 0.000(3)
C(50) 0.031(4) 0.039(5) 0.036(5) -0.002(3) 0.014(4) -0.008(4)
C(51) 0.036(4) 0.025(4) 0.031(4) 0.003(3) 0.011(3) 0.003(3)
C(52) 0.033(4) 0.012(3) 0.030(4) 0.002(3) 0.019(3) -0.002(3)
C(53) 0.025(4) 0.013(3) 0.037(4) 0.007(2) 0.021(3) 0.014(3)
C(54) 0.025(4) 0.030(4) 0.035(4) 0.010(3) 0.018(3) 0.009(3)
C(55) 0.027(4) 0.031(4) 0.037(5) 0.008(3) 0.018(3) 0.017(3)
C(56) 0.018(4) 0.034(5) 0.063(6) 0.007(3) 0.021(4) 0.021(4)
C(57) 0.020(4) 0.027(4) 0.044(5) -0.003(3) 0.010(3) 0.002(3)
C(58) 0.030(4) 0.020(4) 0.032(4) 0.002(3) 0.019(3) 0.004(3)
C(59) 0.038(5) 0.042(5) 0.038(5) 0.004(4) 0.022(4) 0.005(4)
C(60) 0.071(7) 0.032(5) 0.034(5) -0.002(4) 0.025(5) -0.000(4)
C(61) 0.011(3) 0.020(3) 0.018(3) 0.002(2) -0.002(2) 0.003(2)
C(62) 0.022(3) 0.022(3) 0.021(3) 0.000(2) 0.017(3) 0.000(2)
C(63) 0.025(3) 0.022(4) 0.017(3) 0.000(3) 0.008(3) 0.003(2)
C(64) 0.028(4) 0.030(4) 0.018(3) -0.009(3) 0.015(3) -0.003(3)
C(65) 0.045(5) 0.022(4) 0.038(5) 0.002(3) 0.026(4) -0.009(3)
C(66) 0.035(4) 0.027(4) 0.038(5) 0.010(3) 0.021(4) 0.002(3)
C(67) 0.024(4) 0.023(4) 0.024(4) 0.006(3) 0.007(3) 0.003(3)
C(68) 0.030(4) 0.043(5) 0.028(4) -0.001(4) 0.007(3) -0.003(4)
C(69) 0.034(5) 0.047(6) 0.037(5) 0.008(4) 0.004(4) -0.012(4)
C(70) 0.028(4) 0.015(3) 0.020(3) -0.001(3) 0.014(3) 0.000(2)
C(71) 0.032(4) 0.014(3) 0.040(4) 0.007(3) 0.023(3) 0.005(3)
C(72) 0.037(4) 0.012(3) 0.045(5) 0.014(3) 0.024(4) 0.010(3)
C(73) 0.026(4) 0.038(5) 0.045(5) 0.015(3) 0.024(4) 0.017(4)
C(74) 0.026(4) 0.030(5) 0.066(7) 0.013(3) 0.023(4) 0.029(4)
C(75) 0.030(4) 0.027(4) 0.042(5) 0.000(3) 0.006(4) 0.006(3)
C(76) 0.022(4) 0.021(4) 0.036(4) 0.006(3) 0.010(3) 0.005(3)
C(77) 0.053(6) 0.044(6) 0.049(6) 0.015(4) 0.035(5) 0.005(4)
C(78) 0.039(5) 0.034(5) 0.035(5) -0.000(4) 0.013(4) -0.001(3)
C(79) 0.026(4) 0.019(3) 0.023(4) -0.002(3) 0.014(3) -0.001(3)
C(80) 0.025(4) 0.022(4) 0.022(3) -0.004(3) 0.012(3) 0.000(3)
C(81) 0.030(4) 0.018(3) 0.024(4) -0.002(3) 0.011(3) -0.001(3)
C(82) 0.028(4) 0.019(4) 0.028(4) -0.003(3) 0.014(3) 0.003(3)
C(83) 0.032(4) 0.024(4) 0.018(4) -0.010(3) 0.011(3) -0.002(3)
C(84) 0.026(4) 0.026(4) 0.021(4) -0.003(3) 0.010(3) -0.008(3)
C(86) 0.053(7) 0.096(10) 0.047(7) 0.019(7) 0.002(6) -0.007(6)

loop_
_atom_type_symbol
_atom_type_description
_atom_type_scat_dispersion_real
_atom_type_scat_dispersion_imag
_atom_type_scat_source
C C 0.003 0.002
;
International Tables for Crystallography
(1992, Vol. C, Tables 4.2.6.8 and 6.1.1.4)
;
H H 0.000 0.000
;
International Tables for Crystallography
(1992, Vol. C, Table 6.1.1.4)
;
N N 0.006 0.003
;
International Tables for Crystallography
(1992, Vol. C, Tables 4.2.6.8 and 6.1.1.4)
;
Pt Pt -1.703 8.390
;
International Tables for Crystallography
(1992, Vol. C, Tables 4.2.6.8 and 6.1.1.4)
;
Cl Cl 0.148 0.159
;
International Tables for Crystallography
(1992, Vol. C, Tables 4.2.6.8 and 6.1.1.4)
;

loop_
_geom_angle_atom_site_label_1
_geom_angle_atom_site_label_2
_geom_angle_atom_site_label_3
_geom_angle
C(1) Pt(1) C(10) 85.3(3)
C(1) Pt(1) C(19) 95.0(3)
C(1) Pt(1) C(28) 177.1(4)
C(10) Pt(1) C(19) 174.1(3)
C(10) Pt(1) C(28) 96.8(3)
C(19) Pt(1) C(28) 83.2(3)
C(43) Pt(2) C(52) 87.4(3)
C(43) Pt(2) C(61) 96.1(3)
C(43) Pt(2) C(70) 177.9(3)
C(52) Pt(2) C(61) 176.5(3)
C(52) Pt(2) C(70) 94.5(3)
C(61) Pt(2) C(70) 82.0(3)
C(1) N(1) C(2) 174.1(7)
C(10) N(2) C(11) 170.5(8)
C(19) N(3) C(20) 121.4(7)
C(28) N(4) C(29) 123.2(6)
C(43) N(9) C(44) 178.3(9)
C(52) N(10) C(53) 174.6(8)
C(61) N(11) C(62) 123.5(7)
C(70) N(12) C(71) 119.5(6)
Pt(1) C(1) N(1) 172.2(7)
N(1) C(2) C(3) 116.5(7)
N(1) C(2) C(7) 119.5(8)
C(3) C(2) C(7) 124.0(7)
C(2) C(3) C(4) 115.7(8)
C(2) C(3) C(8) 121.5(7)
C(4) C(3) C(8) 122.8(9)
C(3) C(4) C(5) 121.3(10)
C(4) C(5) C(6) 120.9(8)
C(5) C(6) C(7) 120.4(9)
C(2) C(7) C(6) 117.6(9)
C(2) C(7) C(9) 120.5(7)
C(6) C(7) C(9) 121.9(8)
Pt(1) C(10) N(2) 164.6(6)
N(2) C(11) C(12) 117.6(8)
N(2) C(11) C(16) 118.4(6)
C(12) C(11) C(16) 124.0(8)
C(11) C(12) C(13) 116.2(8)
C(11) C(12) C(17) 122.8(8)
C(13) C(12) C(17) 120.9(7)
C(12) C(13) C(14) 120.4(7)
C(13) C(14) C(15) 122.4(9)
C(14) C(15) C(16) 120.0(9)
C(11) C(16) C(15) 117.0(7)
C(11) C(16) C(18) 121.5(8)
C(15) C(16) C(18) 121.5(9)
Pt(1) C(19) N(3) 136.2(6)
Pt(1) C(19) C(37) 110.7(5)
N(3) C(19) C(37) 113.0(7)
N(3) C(20) C(21) 117.1(8)
N(3) C(20) C(25) 120.6(7)
C(21) C(20) C(25) 122.2(7)
C(20) C(21) C(22) 118.2(9)
C(20) C(21) C(26) 119.7(7)
C(22) C(21) C(26) 122.1(8)
C(21) C(22) C(23) 121.7(8)
C(22) C(23) C(24) 118.8(8)
C(23) C(24) C(25) 121.8(10)
C(20) C(25) C(24) 117.2(7)
C(20) C(25) C(27) 123.1(7)
C(24) C(25) C(27) 119.7(9)
Pt(1) C(28) N(4) 135.5(5)
Pt(1) C(28) C(38) 113.4(5)
N(4) C(28) C(38) 111.1(6)
N(4) C(29) C(30) 118.7(8)
N(4) C(29) C(34) 119.2(6)
C(30) C(29) C(34) 122.0(7)
C(29) C(30) C(31) 117.9(9)
C(29) C(30) C(35) 120.1(7)
C(31) C(30) C(35) 122.0(7)
C(30) C(31) C(32) 120.9(8)
C(31) C(32) C(33) 120.2(8)
C(32) C(33) C(34) 121.5(9)
C(29) C(34) C(33) 117.5(7)
C(29) C(34) C(36) 120.9(7)
C(33) C(34) C(36) 121.6(9)
C(19) C(37) C(38) 105.2(7)
C(19) C(37) C(39) 113.2(6)
C(19) C(37) C(40) 106.9(6)
C(38) C(37) C(39) 113.8(6)
C(38) C(37) C(40) 108.0(6)
C(39) C(37) C(40) 109.3(8)
C(28) C(38) C(37) 105.7(5)
C(28) C(38) C(41) 108.9(8)
C(28) C(38) C(42) 112.1(6)
C(37) C(38) C(41) 108.0(6)
C(37) C(38) C(42) 113.2(8)
C(41) C(38) C(42) 108.9(6)
N(5) C(39) C(37) 178.1(10)
N(6) C(40) C(37) 178.6(7)
N(7) C(41) C(38) 174.6(10)
N(8) C(42) C(38) 177.5(9)
Pt(2) C(43) N(9) 174.7(8)
N(9) C(44) C(45) 117.6(6)
N(9) C(44) C(49) 117.7(5)
C(45) C(44) C(49) 124.7(7)
C(44) C(45) C(46) 115.8(6)
C(44) C(45) C(50) 123.8(7)
C(46) C(45) C(50) 120.4(6)
C(45) C(46) C(47) 121.7(7)
C(46) C(47) C(48) 121.3(8)
C(47) C(48) C(49) 120.0(7)
C(44) C(49) C(48) 116.6(6)
C(44) C(49) C(51) 122.3(7)
C(48) C(49) C(51) 121.0(6)
Pt(2) C(52) N(10) 175.6(7)
N(10) C(53) C(54) 118.6(6)
N(10) C(53) C(58) 118.0(8)
C(54) C(53) C(58) 123.4(8)
C(53) C(54) C(55) 116.8(7)
C(53) C(54) C(59) 122.5(8)
C(55) C(54) C(59) 120.6(9)
C(54) C(55) C(56) 121.2(10)
C(55) C(56) C(57) 121.6(9)
C(56) C(57) C(58) 118.9(7)
C(53) C(58) C(57) 118.0(9)
C(53) C(58) C(60) 120.4(9)
C(57) C(58) C(60) 121.6(7)
Pt(2) C(61) N(11) 137.5(5)
Pt(2) C(61) C(79) 113.6(6)
N(11) C(61) C(79) 108.7(7)
N(11) C(62) C(63) 122.3(6)
N(11) C(62) C(67) 115.6(5)
C(63) C(62) C(67) 121.8(7)
C(62) C(63) C(64) 118.4(6)
C(62) C(63) C(68) 121.2(7)
C(64) C(63) C(68) 120.5(6)
C(63) C(64) C(65) 121.7(6)
C(64) C(65) C(66) 119.4(8)
C(65) C(66) C(67) 120.9(7)
C(62) C(67) C(66) 117.7(6)
C(62) C(67) C(69) 120.1(7)
C(66) C(67) C(69) 122.2(7)
Pt(2) C(70) N(12) 136.3(5)
Pt(2) C(70) C(80) 108.8(5)
N(12) C(70) C(80) 114.8(6)
N(12) C(71) C(72) 114.9(7)
N(12) C(71) C(76) 123.0(9)
C(72) C(71) C(76) 122.1(8)
C(71) C(72) C(73) 118.0(8)
C(71) C(72) C(77) 121.1(8)
C(73) C(72) C(77) 120.9(10)
C(72) C(73) C(74) 120.9(10)
C(73) C(74) C(75) 119.8(9)
C(74) C(75) C(76) 121.8(8)
C(71) C(76) C(75) 117.2(9)
C(71) C(76) C(78) 121.8(8)
C(75) C(76) C(78) 121.0(7)
C(61) C(79) C(80) 107.4(6)
C(61) C(79) C(81) 107.8(5)
C(61) C(79) C(82) 111.6(6)
C(80) C(79) C(81) 108.4(6)
C(80) C(79) C(82) 111.3(6)
C(81) C(79) C(82) 110.2(7)
C(70) C(80) C(79) 104.2(6)
C(70) C(80) C(83) 109.0(6)
C(70) C(80) C(84) 113.7(6)
C(79) C(80) C(83) 108.1(6)
C(79) C(80) C(84) 111.9(7)
C(83) C(80) C(84) 109.7(6)
N(13) C(81) C(79) 176.0(8)
N(14) C(82) C(79) 177.3(10)
N(15) C(83) C(80) 177.6(11)
N(16) C(84) C(80) 178.3(6)
Cl(1) C(85) Cl(2) 103.5(9)
Cl(3) C(86) Cl(4) 108.2(8)
C(3) C(4) H(1) 119.4
C(5) C(4) H(1) 119.2
C(4) C(5) H(2) 119.5
C(6) C(5) H(2) 119.6
C(5) C(6) H(3) 119.7
C(7) C(6) H(3) 119.9
C(3) C(8) H(4) 107.3
C(3) C(8) H(5) 109.6
C(3) C(8) H(6) 111.2
H(4) C(8) H(5) 110.5
H(4) C(8) H(6) 109.5
H(5) C(8) H(6) 108.7
C(7) C(9) H(7) 110.3
C(7) C(9) H(8) 109.6
C(7) C(9) H(9) 110.0
H(7) C(9) H(8) 108.8
H(7) C(9) H(9) 109.5
H(8) C(9) H(9) 108.6
C(12) C(13) H(10) 119.8
C(14) C(13) H(10) 119.8
C(13) C(14) H(11) 118.7
C(15) C(14) H(11) 118.9
C(14) C(15) H(12) 120.1
C(16) C(15) H(12) 119.9
C(12) C(17) H(13) 110.0
C(12) C(17) H(14) 109.5
C(12) C(17) H(15) 109.3
H(13) C(17) H(14) 109.2
H(13) C(17) H(15) 109.5
H(14) C(17) H(15) 109.4
C(16) C(18) H(16) 109.5
C(16) C(18) H(17) 109.4
C(16) C(18) H(18) 109.3
H(16) C(18) H(17) 109.5
H(16) C(18) H(18) 109.5
H(17) C(18) H(18) 109.6
C(21) C(22) H(19) 119.2
C(23) C(22) H(19) 119.1
C(22) C(23) H(20) 120.7
C(24) C(23) H(20) 120.5
C(23) C(24) H(21) 119.1
C(25) C(24) H(21) 119.1
C(21) C(26) H(22) 110.3
C(21) C(26) H(23) 109.3
C(21) C(26) H(24) 109.6
H(22) C(26) H(23) 109.1
H(22) C(26) H(24) 109.5
H(23) C(26) H(24) 109.1
C(25) C(27) H(25) 108.7
C(25) C(27) H(26) 109.4
C(25) C(27) H(27) 109.5
H(25) C(27) H(26) 109.8
H(25) C(27) H(27) 109.5
H(26) C(27) H(27) 109.9
C(30) C(31) H(28) 119.5
C(32) C(31) H(28) 119.6
C(31) C(32) H(29) 120.0
C(33) C(32) H(29) 119.9
C(32) C(33) H(30) 119.3
C(34) C(33) H(30) 119.2
C(30) C(35) H(31) 109.5
C(30) C(35) H(32) 109.6
C(30) C(35) H(33) 110.2
H(31) C(35) H(32) 109.4
H(31) C(35) H(33) 109.5
H(32) C(35) H(33) 108.6
C(34) C(36) H(34) 109.9
C(34) C(36) H(35) 109.4
C(34) C(36) H(36) 108.0
H(34) C(36) H(35) 109.2
H(34) C(36) H(36) 109.5
H(35) C(36) H(36) 110.9
C(45) C(46) H(37) 119.0
C(47) C(46) H(37) 119.3
C(46) C(47) H(38) 119.4
C(48) C(47) H(38) 119.4
C(47) C(48) H(39) 120.0
C(49) C(48) H(39) 120.0
C(45) C(50) H(40) 109.6
C(45) C(50) H(41) 109.4
C(45) C(50) H(42) 109.0
H(40) C(50) H(41) 109.5
H(40) C(50) H(42) 109.5
H(41) C(50) H(42) 109.8
C(49) C(51) H(43) 107.4
C(49) C(51) H(44) 109.5
C(49) C(51) H(45) 110.5
H(43) C(51) H(44) 110.5
H(43) C(51) H(45) 109.5
H(44) C(51) H(45) 109.5
C(54) C(55) H(46) 119.4
C(56) C(55) H(46) 119.4
C(55) C(56) H(47) 119.2
C(57) C(56) H(47) 119.2
C(56) C(57) H(48) 120.4
C(58) C(57) H(48) 120.7
C(54) C(59) H(49) 110.5
C(54) C(59) H(50) 109.5
C(54) C(59) H(51) 109.6
H(49) C(59) H(50) 109.0
H(49) C(59) H(51) 109.5
H(50) C(59) H(51) 108.7
C(58) C(60) H(52) 109.0
C(58) C(60) H(53) 109.6
C(58) C(60) H(54) 109.7
H(52) C(60) H(53) 109.7
H(52) C(60) H(54) 109.5
H(53) C(60) H(54) 109.3
C(63) C(64) H(55) 119.1
C(65) C(64) H(55) 119.2
C(64) C(65) H(56) 120.0
C(66) C(65) H(56) 120.6
C(65) C(66) H(57) 119.4
C(67) C(66) H(57) 119.7
C(63) C(68) H(58) 109.8
C(63) C(68) H(59) 109.4
C(63) C(68) H(60) 109.4
H(58) C(68) H(59) 109.3
H(58) C(68) H(60) 109.5
H(59) C(68) H(60) 109.6
C(67) C(69) H(61) 109.5
C(67) C(69) H(62) 109.5
C(67) C(69) H(63) 109.5
H(61) C(69) H(62) 109.4
H(61) C(69) H(63) 109.5
H(62) C(69) H(63) 109.4
C(72) C(73) H(64) 119.6
C(74) C(73) H(64) 119.5
C(73) C(74) H(65) 120.2
C(75) C(74) H(65) 120.0
C(74) C(75) H(66) 119.2
C(76) C(75) H(66) 119.0
C(72) C(77) H(67) 110.3
C(72) C(77) H(68) 109.3
C(72) C(77) H(69) 108.1
H(67) C(77) H(68) 109.1
H(67) C(77) H(69) 109.5
H(68) C(77) H(69) 110.6
C(76) C(78) H(70) 109.7
C(76) C(78) H(71) 109.4
C(76) C(78) H(72) 108.7
H(70) C(78) H(71) 109.3
H(70) C(78) H(72) 109.5
H(71) C(78) H(72) 110.2
Cl(3) C(86) H(75) 109.4
Cl(3) C(86) H(76) 110.0
Cl(4) C(86) H(75) 109.7
Cl(4) C(86) H(76) 109.9
H(75) C(86) H(76) 109.5

loop_
_geom_bond_atom_site_label_1
_geom_bond_atom_site_label_2
_geom_bond_distance
Pt(1) C(1) 2.009(7)
Pt(1) C(10) 1.998(9)
Pt(1) C(19) 2.028(9)
Pt(1) C(28) 2.016(6)
Pt(2) C(43) 2.002(8)
Pt(2) C(52) 2.007(10)
Pt(2) C(61) 2.040(8)
Pt(2) C(70) 2.043(7)
Cl(1) C(85) 1.95(2)
Cl(2) C(85) 1.709(14)
Cl(3) C(86) 1.733(15)
Cl(4) C(86) 1.822(14)
N(1) C(1) 1.148(9)
N(1) C(2) 1.406(9)
N(2) C(10) 1.152(12)
N(2) C(11) 1.410(11)
N(3) C(19) 1.269(10)
N(3) C(20) 1.440(10)
N(4) C(28) 1.282(10)
N(4) C(29) 1.407(10)
N(5) C(39) 1.127(12)
N(6) C(40) 1.125(14)
N(7) C(41) 1.116(13)
N(8) C(42) 1.114(11)
N(9) C(43) 1.154(10)
N(9) C(44) 1.394(9)
N(10) C(52) 1.144(13)
N(10) C(53) 1.416(12)
N(11) C(61) 1.263(12)
N(11) C(62) 1.427(10)
N(12) C(70) 1.248(10)
N(12) C(71) 1.426(10)
N(13) C(81) 1.150(10)
N(14) C(82) 1.140(11)
N(15) C(83) 1.154(9)
N(16) C(84) 1.141(11)
C(2) C(3) 1.408(14)
C(2) C(7) 1.388(12)
C(3) C(4) 1.375(11)
C(3) C(8) 1.492(13)
C(4) C(5) 1.396(15)
C(5) C(6) 1.368(17)
C(6) C(7) 1.377(12)
C(7) C(9) 1.528(17)
C(11) C(12) 1.416(9)
C(11) C(16) 1.378(13)
C(12) C(13) 1.396(13)
C(12) C(17) 1.479(14)
C(13) C(14) 1.358(15)
C(14) C(15) 1.381(11)
C(15) C(16) 1.395(14)
C(16) C(18) 1.503(11)
C(19) C(37) 1.580(11)
C(20) C(21) 1.406(11)
C(20) C(25) 1.379(14)
C(21) C(22) 1.364(11)
C(21) C(26) 1.518(16)
C(22) C(23) 1.375(15)
C(23) C(24) 1.392(12)
C(24) C(25) 1.388(11)
C(25) C(27) 1.501(11)
C(28) C(38) 1.584(11)
C(29) C(30) 1.411(11)
C(29) C(34) 1.382(14)
C(30) C(31) 1.402(12)
C(30) C(35) 1.514(16)
C(31) C(32) 1.365(16)
C(32) C(33) 1.379(12)
C(33) C(34) 1.405(11)
C(34) C(36) 1.482(11)
C(37) C(38) 1.535(13)
C(37) C(39) 1.471(12)
C(37) C(40) 1.511(13)
C(38) C(41) 1.504(13)
C(38) C(42) 1.498(12)
C(44) C(45) 1.399(9)
C(44) C(49) 1.391(10)
C(45) C(46) 1.405(11)
C(45) C(50) 1.480(10)
C(46) C(47) 1.360(11)
C(47) C(48) 1.393(11)
C(48) C(49) 1.412(11)
C(49) C(51) 1.482(10)
C(53) C(54) 1.392(14)
C(53) C(58) 1.384(10)
C(54) C(55) 1.388(14)
C(54) C(59) 1.502(11)
C(55) C(56) 1.372(11)
C(56) C(57) 1.379(16)
C(57) C(58) 1.409(14)
C(58) C(60) 1.508(15)
C(61) C(79) 1.583(10)
C(62) C(63) 1.378(9)
C(62) C(67) 1.419(10)
C(63) C(64) 1.391(11)
C(63) C(68) 1.509(11)
C(64) C(65) 1.367(11)
C(65) C(66) 1.404(11)
C(66) C(67) 1.384(12)
C(67) C(69) 1.489(10)
C(70) C(80) 1.555(11)
C(71) C(72) 1.408(16)
C(71) C(76) 1.393(11)
C(72) C(73) 1.386(13)
C(72) C(77) 1.485(12)
C(73) C(74) 1.384(13)
C(74) C(75) 1.376(17)
C(75) C(76) 1.395(13)
C(76) C(78) 1.511(16)
C(79) C(80) 1.577(14)
C(79) C(81) 1.493(10)
C(79) C(82) 1.482(11)
C(80) C(83) 1.481(9)
C(80) C(84) 1.473(11)
C(4) H(1) 0.950
C(5) H(2) 0.950
C(6) H(3) 0.950
C(8) H(4) 0.950
C(8) H(5) 0.950
C(8) H(6) 0.950
C(9) H(7) 0.950
C(9) H(8) 0.950
C(9) H(9) 0.950
C(13) H(10) 0.950
C(14) H(11) 0.950
C(15) H(12) 0.950
C(17) H(13) 0.950
C(17) H(14) 0.950
C(17) H(15) 0.950
C(18) H(16) 0.950
C(18) H(17) 0.950
C(18) H(18) 0.950
C(22) H(19) 0.950
C(23) H(20) 0.950
C(24) H(21) 0.950
C(26) H(22) 0.950
C(26) H(23) 0.950
C(26) H(24) 0.950
C(27) H(25) 0.950
C(27) H(26) 0.950
C(27) H(27) 0.950
C(31) H(28) 0.950
C(32) H(29) 0.950
C(33) H(30) 0.950
C(35) H(31) 0.950
C(35) H(32) 0.950
C(35) H(33) 0.950
C(36) H(34) 0.950
C(36) H(35) 0.950
C(36) H(36) 0.950
C(46) H(37) 0.950
C(47) H(38) 0.950
C(48) H(39) 0.950
C(50) H(40) 0.950
C(50) H(41) 0.950
C(50) H(42) 0.950
C(51) H(43) 0.950
C(51) H(44) 0.950
C(51) H(45) 0.950
C(55) H(46) 0.950
C(56) H(47) 0.950
C(57) H(48) 0.950
C(59) H(49) 0.950
C(59) H(50) 0.950
C(59) H(51) 0.950
C(60) H(52) 0.950
C(60) H(53) 0.950
C(60) H(54) 0.950
C(64) H(55) 0.950
C(65) H(56) 0.950
C(66) H(57) 0.950
C(68) H(58) 0.950
C(68) H(59) 0.950
C(68) H(60) 0.950
C(69) H(61) 0.950
C(69) H(62) 0.950
C(69) H(63) 0.950
C(73) H(64) 0.950
C(74) H(65) 0.950
C(75) H(66) 0.950
C(77) H(67) 0.950
C(77) H(68) 0.950
C(77) H(69) 0.950
C(78) H(70) 0.950
C(78) H(71) 0.950
C(78) H(72) 0.950
C(86) H(75) 0.950
C(86) H(76) 0.950

loop_
_geom_contact_atom_site_label_1
_geom_contact_atom_site_label_2
_geom_contact_distance
_geom_contact_site_symmetry_2
Cl(2) C(47) 3.581(14) .
Cl(3) N(14) 3.571(9) .
Cl(3) C(17) 3.469(13) .
Cl(3) C(64) 3.552(9) 55504
Cl(3) C(73) 3.560(10) 65501
Cl(3) C(77) 3.546(11) 65501
Cl(4) C(1) 3.418(9) .
N(4) C(56) 3.539(11) 55404
N(4) C(57) 3.485(10) 55404
N(7) C(8) 3.577(11) 66503
N(7) C(18) 3.544(12) 66503
N(8) C(14) 3.520(14) 45501
N(8) C(15) 3.476(14) 45501
N(8) C(85) 3.539(16) 45404
N(13) C(13) 3.445(13) 45501
N(13) C(14) 3.459(11) 45501
N(14) Cl(3) 3.571(9) .
N(14) C(86) 3.572(16) .
N(15) C(50) 3.433(11) 55504
N(15) C(60) 3.580(14) 55504
N(15) C(78) 3.438(12) 55504
N(16) C(13) 3.592(10) 45501
N(16) C(22) 3.535(11) 66603
N(16) C(23) 3.420(11) 66603
C(1) Cl(4) 3.418(9) .
C(2) C(4) 3.568(11) 76603
C(3) C(5) 3.454(11) 76603
C(3) C(6) 3.551(13) 76603
C(4) C(2) 3.568(11) 76603
C(4) C(7) 3.591(13) 76603
C(5) C(3) 3.454(11) 76603
C(5) C(12) 3.562(11) 76603
C(6) C(3) 3.551(13) 76603
C(6) C(8) 3.551(13) 76603
C(7) C(4) 3.591(13) 76603
C(8) N(7) 3.577(11) 66503
C(8) C(6) 3.551(13) 76603
C(12) C(5) 3.562(11) 76603
C(13) N(13) 3.445(13) 65501
C(13) N(16) 3.592(10) 65501
C(14) N(8) 3.520(14) 65501
C(14) N(13) 3.459(11) 65501
C(15) N(8) 3.476(14) 65501
C(15) C(48) 3.556(11) 55404
C(17) Cl(3) 3.469(13) .
C(18) N(7) 3.544(12) 66503
C(18) C(48) 3.520(15) 55404
C(22) N(16) 3.535(11) 66603
C(23) N(16) 3.420(11) 66603
C(24) C(36) 3.545(12) 66503
C(27) C(27) 3.588(13) 66503
C(29) C(57) 3.555(10) 55404
C(30) C(54) 3.555(11) 55404
C(30) C(55) 3.461(11) 55404
C(31) C(54) 3.494(11) 55404
C(31) C(59) 3.588(12) 55404
C(34) C(58) 3.559(10) 55404
C(35) C(55) 3.502(12) 55404
C(36) C(24) 3.545(12) 66503
C(47) Cl(2) 3.581(14) .
C(48) C(15) 3.556(11) 45504
C(48) C(18) 3.520(15) 45504
C(50) N(15) 3.433(11) 45404
C(54) C(30) 3.555(11) 45504
C(54) C(31) 3.494(11) 45504
C(55) C(30) 3.461(11) 45504
C(55) C(35) 3.502(12) 45504
C(56) N(4) 3.539(11) 45504
C(57) N(4) 3.485(10) 45504
C(57) C(29) 3.555(10) 45504
C(58) C(34) 3.559(10) 45504
C(59) C(31) 3.588(12) 45504
C(60) N(15) 3.580(14) 45404
C(64) Cl(3) 3.552(9) 45404
C(68) C(69) 3.559(12) 45404
C(69) C(68) 3.559(12) 55504
C(73) Cl(3) 3.560(10) 45501
C(77) Cl(3) 3.546(11) 45501
C(78) N(15) 3.438(12) 45404
C(85) N(8) 3.539(16) 55504
C(86) N(14) 3.572(16) .
Cl(1) H(5) 3.255 64502
Cl(1) H(21) 3.413 64502
Cl(1) H(48) 3.178 65501
Cl(2) H(1) 2.905 64502
Cl(2) H(5) 3.420 64502
Cl(2) H(38) 3.278 .
Cl(2) H(56) 3.485 .
Cl(2) H(76) 3.045 45404
Cl(3) H(13) 3.207 .
Cl(3) H(14) 3.556 .
Cl(3) H(15) 3.091 .
Cl(3) H(28) 3.422 .
Cl(3) H(31) 3.327 .
Cl(3) H(55) 2.911 55504
Cl(3) H(56) 3.121 55504
Cl(3) H(64) 3.378 65501
Cl(3) H(68) 2.928 65501
Cl(4) H(9) 3.015 .
Cl(4) H(13) 3.596 .
Cl(4) H(22) 2.993 66603
Cl(4) H(23) 3.582 66603
Cl(4) H(31) 3.001 .
N(2) H(2) 3.408 76603
N(3) H(38) 3.197 55502
N(4) H(48) 3.502 55404
N(5) H(8) 3.180 66603
N(5) H(12) 3.211 45501
N(5) H(38) 3.415 55502
N(6) H(7) 2.976 66603
N(6) H(8) 3.453 66603
N(6) H(11) 2.932 45501
N(6) H(19) 3.330 66603
N(6) H(23) 3.183 66603
N(7) H(5) 3.151 66503
N(7) H(6) 3.152 66503
N(7) H(17) 2.991 66503
N(7) H(18) 3.276 66503
N(7) H(21) 3.255 66503
N(7) H(25) 3.275 66503
N(7) H(26) 3.160 66503
N(8) H(11) 2.975 45501
N(8) H(12) 2.915 45501
N(8) H(39) 3.005 45404
N(8) H(43) 3.496 45404
N(8) H(44) 3.354 45404
N(8) H(47) 2.907 55404
N(8) H(48) 3.427 55404
N(9) H(30) 2.822 45504
N(11) H(46) 3.135 55404
N(11) H(50) 3.075 55404
N(12) H(10) 3.193 45501
N(12) H(14) 2.725 45501
N(13) H(10) 2.928 45501
N(13) H(11) 2.942 45501
N(13) H(33) 3.517 .
N(13) H(46) 2.928 55404
N(13) H(47) 3.025 55404
N(14) H(32) 2.869 .
N(14) H(41) 3.326 55504
N(14) H(42) 3.590 55504
N(14) H(55) 2.865 55504
N(14) H(59) 3.045 55504
N(14) H(75) 2.900 .
N(15) H(40) 3.266 55504
N(15) H(42) 2.890 55504
N(15) H(52) 3.026 55504
N(15) H(54) 3.341 55504
N(15) H(58) 2.965 55504
N(15) H(66) 3.312 55504
N(15) H(71) 2.554 55504
N(16) H(10) 2.811 45501
N(16) H(19) 2.963 66603
N(16) H(20) 2.751 66603
C(2) H(1) 3.598 76603
C(5) H(4) 3.079 76603
C(5) H(13) 3.114 76603
C(6) H(4) 2.780 76603
C(7) H(1) 3.432 76603
C(7) H(4) 3.570 76603
C(8) H(3) 3.453 76603
C(9) H(22) 3.495 66603
C(9) H(24) 3.121 66603
C(11) H(2) 3.050 76603
C(11) H(3) 3.487 76603
C(12) H(2) 2.781 76603
C(12) H(3) 3.454 76603
C(13) H(2) 3.330 76603
C(13) H(3) 3.197 76603
C(13) H(44) 3.161 55404
C(14) H(3) 2.994 76603
C(14) H(44) 2.713 55404
C(15) H(3) 3.076 76603
C(15) H(39) 2.862 55404
C(15) H(44) 2.767 55404
C(16) H(3) 3.369 76603
C(16) H(39) 3.240 55404
C(16) H(44) 3.247 55404
C(17) H(2) 2.928 76603
C(18) H(27) 3.370 66503
C(18) H(39) 3.232 55404
C(20) H(37) 2.967 55502
C(20) H(38) 3.467 55502
C(21) H(37) 2.720 55502
C(22) H(37) 2.946 55502
C(23) H(37) 3.377 55502
C(24) H(34) 3.358 66503
C(24) H(35) 3.407 66503
C(24) H(36) 3.307 66503
C(24) H(37) 3.558 55502
C(25) H(35) 3.573 66503
C(25) H(37) 3.403 55502
C(26) H(7) 3.518 66603
C(26) H(9) 3.244 66603
C(26) H(24) 3.487 66603
C(26) H(37) 3.304 55502
C(27) H(25) 3.114 66503
C(27) H(26) 3.452 66503
C(27) H(35) 3.556 66503
C(27) H(36) 3.251 66503
C(30) H(49) 3.574 55404
C(31) H(49) 2.880 55404
C(32) H(49) 3.390 55404
C(32) H(70) 3.358 65501
C(33) H(45) 3.511 55404
C(33) H(54) 3.566 55404
C(35) H(46) 3.380 55404
C(35) H(75) 3.192 .
C(36) H(21) 3.073 66503
C(36) H(26) 3.046 66503
C(36) H(53) 3.197 55404
C(36) H(54) 3.590 55404
C(39) H(8) 3.185 66603
C(39) H(12) 3.353 45501
C(40) H(7) 3.251 66603
C(40) H(8) 3.341 66603
C(40) H(11) 3.193 45501
C(41) H(26) 3.582 66503
C(42) H(11) 3.323 45501
C(42) H(12) 3.283 45501
C(42) H(47) 3.484 55404
C(43) H(30) 3.323 45504
C(44) H(30) 2.832 45504
C(44) H(35) 3.522 45504
C(45) H(30) 3.534 45504
C(45) H(35) 3.282 45504
C(46) H(35) 3.347 45504
C(46) H(76) 3.285 45404
C(47) H(16) 3.000 45504
C(48) H(12) 3.337 45504
C(48) H(16) 2.846 45504
C(49) H(30) 3.069 45504
C(51) H(30) 3.278 45504
C(51) H(70) 3.443 55504
C(55) H(32) 3.254 45504
C(55) H(33) 3.276 45504
C(55) H(60) 3.283 45504
C(55) H(62) 3.443 45501
C(56) H(33) 3.311 45504
C(56) H(57) 3.579 45501
C(56) H(62) 2.949 45501
C(57) H(34) 3.529 45504
C(57) H(57) 3.333 45501
C(57) H(62) 3.510 45501
C(58) H(34) 3.297 45504
C(59) H(28) 3.406 45504
C(59) H(65) 3.129 55504
C(59) H(66) 3.396 55504
C(60) H(34) 2.906 45504
C(62) H(50) 2.875 55404
C(63) H(50) 3.211 55404
C(63) H(64) 3.584 55404
C(64) H(64) 3.259 55404
C(64) H(68) 3.064 55404
C(65) H(68) 2.778 55404
C(66) H(68) 3.403 55404
C(67) H(50) 3.179 55404
C(68) H(46) 3.522 55404
C(68) H(61) 3.565 45404
C(68) H(62) 3.466 45404
C(68) H(63) 3.086 45404
C(69) H(59) 2.914 55504
C(69) H(60) 3.408 55504
C(69) H(65) 3.449 65501
C(71) H(14) 2.713 45501
C(72) H(14) 3.134 45501
C(73) H(28) 3.498 45501
C(74) H(28) 3.079 45501
C(74) H(49) 2.936 45404
C(74) H(61) 3.336 45501
C(75) H(28) 3.150 45501
C(75) H(29) 3.055 45501
C(75) H(49) 3.120 45404
C(76) H(14) 3.212 45501
C(76) H(29) 3.100 45501
C(77) H(14) 3.566 45501
C(78) H(29) 3.062 45501
C(78) H(45) 3.520 45404
C(81) H(10) 3.229 45501
C(81) H(46) 3.108 55404
C(82) H(32) 3.137 .
C(82) H(59) 3.547 55504
C(83) H(40) 3.564 55504
C(83) H(42) 3.349 55504
C(83) H(71) 3.391 55504
C(84) H(10) 2.990 45501
C(85) H(5) 3.038 64502
C(85) H(38) 3.496 .
C(85) H(39) 3.408 .
C(86) H(22) 3.297 66603
C(86) H(31) 2.941 .
C(86) H(55) 3.436 55504
C(86) H(56) 3.533 55504
H(1) Cl(2) 2.905 65502
H(1) C(2) 3.598 76603
H(1) C(7) 3.432 76603
H(1) H(9) 3.483 76603
H(2) N(2) 3.408 76603
H(2) C(11) 3.050 76603
H(2) C(12) 2.781 76603
H(2) C(13) 3.330 76603
H(2) C(17) 2.928 76603
H(2) H(4) 3.109 76603
H(2) H(13) 2.303 76603
H(2) H(15) 3.447 76603
H(3) C(8) 3.453 76603
H(3) C(11) 3.487 76603
H(3) C(12) 3.454 76603
H(3) C(13) 3.197 76603
H(3) C(14) 2.994 76603
H(3) C(15) 3.076 76603
H(3) C(16) 3.369 76603
H(3) H(4) 2.559 76603
H(3) H(11) 3.367 76603
H(3) H(12) 3.468 76603
H(4) C(5) 3.079 76603
H(4) C(6) 2.780 76603
H(4) C(7) 3.570 76603
H(4) H(2) 3.109 76603
H(4) H(3) 2.559 76603
H(5) Cl(1) 3.255 65502
H(5) Cl(2) 3.420 65502
H(5) N(7) 3.151 66503
H(5) C(85) 3.038 65502
H(6) N(7) 3.152 66503
H(7) N(6) 2.976 66603
H(7) C(26) 3.518 66603
H(7) C(40) 3.251 66603
H(7) H(22) 3.562 66603
H(7) H(24) 2.793 66603
H(8) N(5) 3.180 66603
H(8) N(6) 3.453 66603
H(8) C(39) 3.185 66603
H(8) C(40) 3.341 66603
H(8) H(22) 3.479 66603
H(8) H(24) 3.147 66603
H(9) Cl(4) 3.015 .
H(9) C(26) 3.244 66603
H(9) H(1) 3.483 76603
H(9) H(22) 2.901 66603
H(9) H(23) 3.439 66603
H(9) H(24) 2.884 66603
H(10) N(12) 3.193 65501
H(10) N(13) 2.928 65501
H(10) N(16) 2.811 65501
H(10) C(81) 3.229 65501
H(10) C(84) 2.990 65501
H(10) H(70) 3.550 65501
H(11) N(6) 2.932 65501
H(11) N(8) 2.975 65501
H(11) N(13) 2.942 65501
H(11) C(40) 3.193 65501
H(11) C(42) 3.323 65501
H(11) H(3) 3.367 76603
H(11) H(44) 2.966 55404
H(12) N(5) 3.211 65501
H(12) N(8) 2.915 65501
H(12) C(39) 3.353 65501
H(12) C(42) 3.283 65501
H(12) C(48) 3.337 55404
H(12) H(3) 3.468 76603
H(12) H(39) 2.491 55404
H(12) H(44) 3.078 55404
H(13) Cl(3) 3.207 .
H(13) Cl(4) 3.596 .
H(13) C(5) 3.114 76603
H(13) H(2) 2.303 76603
H(13) H(69) 3.548 65501
H(14) Cl(3) 3.556 .
H(14) N(12) 2.725 65501
H(14) C(71) 2.713 65501
H(14) C(72) 3.134 65501
H(14) C(76) 3.212 65501
H(14) C(77) 3.566 65501
H(14) H(69) 3.095 65501
H(14) H(70) 3.311 65501
H(15) Cl(3) 3.091 .
H(15) H(2) 3.447 76603
H(16) C(47) 3.000 55404
H(16) C(48) 2.846 55404
H(16) H(26) 3.402 66503
H(16) H(27) 3.041 66503
H(16) H(38) 3.041 55404
H(16) H(39) 2.783 55404
H(17) N(7) 2.991 66503
H(17) H(27) 3.392 66503
H(17) H(39) 3.235 55404
H(18) N(7) 3.276 66503
H(18) H(26) 3.377 66503
H(18) H(27) 3.132 66503
H(19) N(6) 3.330 66603
H(19) N(16) 2.963 66603
H(19) H(37) 3.352 55502
H(19) H(41) 3.553 55502
H(20) N(16) 2.751 66603
H(21) Cl(1) 3.413 65502
H(21) N(7) 3.255 66503
H(21) C(36) 3.073 66503
H(21) H(34) 2.844 66503
H(21) H(35) 3.186 66503
H(21) H(36) 2.709 66503
H(22) Cl(4) 2.993 66603
H(22) C(9) 3.495 66603
H(22) C(86) 3.297 66603
H(22) H(7) 3.562 66603
H(22) H(8) 3.479 66603
H(22) H(9) 2.901 66603
H(22) H(37) 2.878 55502
H(22) H(75) 3.399 66603
H(22) H(76) 2.968 66603
H(23) Cl(4) 3.582 66603
H(23) N(6) 3.183 66603
H(23) H(9) 3.439 66603
H(23) H(23) 3.481 66603
H(23) H(24) 2.935 66603
H(24) C(9) 3.121 66603
H(24) C(26) 3.487 66603
H(24) H(7) 2.793 66603
H(24) H(8) 3.147 66603
H(24) H(9) 2.884 66603
H(24) H(23) 2.935 66603
H(24) H(24) 3.146 66603
H(25) N(7) 3.275 66503
H(25) C(27) 3.114 66503
H(25) H(25) 2.884 66503
H(25) H(26) 2.850 66503
H(25) H(27) 3.096 66503
H(26) N(7) 3.160 66503
H(26) C(27) 3.452 66503
H(26) C(36) 3.046 66503
H(26) C(41) 3.582 66503
H(26) H(16) 3.402 66503
H(26) H(18) 3.377 66503
H(26) H(25) 2.850 66503
H(26) H(26) 3.572 66503
H(26) H(27) 3.434 66503
H(26) H(34) 3.534 66503
H(26) H(35) 2.930 66503
H(26) H(36) 2.375 66503
H(27) C(18) 3.370 66503
H(27) H(16) 3.041 66503
H(27) H(17) 3.392 66503
H(27) H(18) 3.132 66503
H(27) H(25) 3.096 66503
H(27) H(26) 3.434 66503
H(28) Cl(3) 3.422 .
H(28) C(59) 3.406 55404
H(28) C(73) 3.498 65501
H(28) C(74) 3.079 65501
H(28) C(75) 3.150 65501
H(28) H(49) 2.552 55404
H(28) H(65) 3.287 65501
H(28) H(66) 3.376 65501
H(29) C(75) 3.055 65501
H(29) C(76) 3.100 65501
H(29) C(78) 3.062 65501
H(29) H(45) 3.194 55404
H(29) H(49) 3.450 55404
H(29) H(66) 2.935 65501
H(29) H(70) 2.451 65501
H(29) H(71) 3.294 65501
H(30) N(9) 2.822 55404
H(30) C(43) 3.323 55404
H(30) C(44) 2.832 55404
H(30) C(45) 3.534 55404
H(30) C(49) 3.069 55404
H(30) C(51) 3.278 55404
H(30) H(44) 3.516 55404
H(30) H(45) 2.788 55404
H(30) H(54) 3.399 55404
H(31) Cl(3) 3.327 .
H(31) Cl(4) 3.001 .
H(31) C(86) 2.941 .
H(31) H(75) 2.472 .
H(32) N(14) 2.869 .
H(32) C(55) 3.254 55404
H(32) C(82) 3.137 .
H(32) H(46) 2.939 55404
H(32) H(49) 3.430 55404
H(32) H(75) 3.092 .
H(33) N(13) 3.517 .
H(33) C(55) 3.276 55404
H(33) C(56) 3.311 55404
H(33) H(46) 3.156 55404
H(33) H(47) 3.218 55404
H(34) C(24) 3.358 66503
H(34) C(57) 3.529 55404
H(34) C(58) 3.297 55404
H(34) C(60) 2.906 55404
H(34) H(21) 2.844 66503
H(34) H(26) 3.534 66503
H(34) H(40) 3.159 55404
H(34) H(48) 3.378 55404
H(34) H(53) 2.295 55404
H(34) H(54) 2.918 55404
H(35) C(24) 3.407 66503
H(35) C(25) 3.573 66503
H(35) C(27) 3.556 66503
H(35) C(44) 3.522 55404
H(35) C(45) 3.282 55404
H(35) C(46) 3.347 55404
H(35) H(21) 3.186 66503
H(35) H(26) 2.930 66503
H(35) H(40) 3.390 55404
H(36) C(24) 3.307 66503
H(36) C(27) 3.251 66503
H(36) H(21) 2.709 66503
H(36) H(26) 2.375 66503
H(37) C(20) 2.967 54502
H(37) C(21) 2.720 54502
H(37) C(22) 2.946 54502
H(37) C(23) 3.377 54502
H(37) C(24) 3.558 54502
H(37) C(25) 3.403 54502
H(37) C(26) 3.304 54502
H(37) H(19) 3.352 54502
H(37) H(22) 2.878 54502
H(37) H(76) 3.033 45404
H(38) Cl(2) 3.278 .
H(38) N(3) 3.197 54502
H(38) N(5) 3.415 54502
H(38) C(20) 3.467 54502
H(38) C(85) 3.496 .
H(38) H(16) 3.041 45504
H(39) N(8) 3.005 55504
H(39) C(15) 2.862 45504
H(39) C(16) 3.240 45504
H(39) C(18) 3.232 45504
H(39) C(85) 3.408 .
H(39) H(12) 2.491 45504
H(39) H(16) 2.783 45504
H(39) H(17) 3.235 45504
H(40) N(15) 3.266 45404
H(40) C(83) 3.564 45404
H(40) H(34) 3.159 45504
H(40) H(35) 3.390 45504
H(41) N(14) 3.326 45404
H(41) H(19) 3.553 54502
H(41) H(75) 3.374 45404
H(41) H(76) 3.353 45404
H(42) N(14) 3.590 45404
H(42) N(15) 2.890 45404
H(42) C(83) 3.349 45404
H(43) N(8) 3.496 55504
H(43) H(47) 3.226 65501
H(44) N(8) 3.354 55504
H(44) C(13) 3.161 45504
H(44) C(14) 2.713 45504
H(44) C(15) 2.767 45504
H(44) C(16) 3.247 45504
H(44) H(11) 2.966 45504
H(44) H(12) 3.078 45504
H(44) H(30) 3.516 45504
H(44) H(70) 3.443 55504
H(45) C(33) 3.511 45504
H(45) C(78) 3.520 55504
H(45) H(29) 3.194 45504
H(45) H(30) 2.788 45504
H(45) H(70) 2.705 55504
H(46) N(11) 3.135 45504
H(46) N(13) 2.928 45504
H(46) C(35) 3.380 45504
H(46) C(68) 3.522 45504
H(46) C(81) 3.108 45504
H(46) H(32) 2.939 45504
H(46) H(33) 3.156 45504
H(46) H(60) 2.706 45504
H(46) H(62) 3.582 45501
H(47) N(8) 2.907 45504
H(47) N(13) 3.025 45504
H(47) C(42) 3.484 45504
H(47) H(33) 3.218 45504
H(47) H(43) 3.226 45501
H(47) H(57) 3.312 45501
H(47) H(62) 2.740 45501
H(48) Cl(1) 3.178 45501
H(48) N(4) 3.502 45504
H(48) N(8) 3.427 45504
H(48) H(34) 3.378 45504
H(48) H(57) 2.877 45501
H(49) C(30) 3.574 45504
H(49) C(31) 2.880 45504
H(49) C(32) 3.390 45504
H(49) C(74) 2.936 55504
H(49) C(75) 3.120 55504
H(49) H(28) 2.552 45504
H(49) H(29) 3.450 45504
H(49) H(32) 3.430 45504
H(49) H(65) 2.456 55504
H(49) H(66) 2.790 55504
H(50) N(11) 3.075 45504
H(50) C(62) 2.875 45504
H(50) C(63) 3.211 45504
H(50) C(67) 3.179 45504
H(50) H(60) 3.496 45504
H(50) H(61) 3.347 45504
H(50) H(65) 3.172 55504
H(51) H(65) 3.299 55504
H(51) H(66) 3.126 55504
H(52) N(15) 3.026 45404
H(53) C(36) 3.197 45504
H(53) H(34) 2.295 45504
H(54) N(15) 3.341 45404
H(54) C(33) 3.566 45504
H(54) C(36) 3.590 45504
H(54) H(30) 3.399 45504
H(54) H(34) 2.918 45504
H(55) Cl(3) 2.911 45404
H(55) N(14) 2.865 45404
H(55) C(86) 3.436 45404
H(55) H(64) 3.024 55404
H(55) H(68) 3.175 55404
H(55) H(75) 3.476 45404
H(55) H(76) 3.252 45404
H(56) Cl(2) 3.485 .
H(56) Cl(3) 3.121 45404
H(56) C(86) 3.533 45404
H(56) H(68) 2.731 55404
H(56) H(76) 2.987 45404
H(57) C(56) 3.579 65501
H(57) C(57) 3.333 65501
H(57) H(47) 3.312 65501
H(57) H(48) 2.877 65501
H(58) N(15) 2.965 45404
H(58) H(63) 3.252 45404
H(59) N(14) 3.045 45404
H(59) C(69) 2.914 45404
H(59) C(82) 3.547 45404
H(59) H(61) 2.798 45404
H(59) H(62) 3.032 45404
H(59) H(63) 2.445 45404
H(59) H(64) 3.131 55404
H(60) C(55) 3.283 55404
H(60) C(69) 3.408 45404
H(60) H(46) 2.706 55404
H(60) H(50) 3.496 55404
H(60) H(61) 3.505 45404
H(60) H(62) 3.066 45404
H(60) H(63) 3.110 45404
H(61) C(68) 3.565 55504
H(61) C(74) 3.336 65501
H(61) H(50) 3.347 55404
H(61) H(59) 2.798 55504
H(61) H(60) 3.505 55504
H(61) H(64) 3.292 65501
H(61) H(65) 2.516 65501
H(62) C(55) 3.443 65501
H(62) C(56) 2.949 65501
H(62) C(57) 3.510 65501
H(62) C(68) 3.466 55504
H(62) H(46) 3.582 65501
H(62) H(47) 2.740 65501
H(62) H(59) 3.032 55504
H(62) H(60) 3.066 55504
H(63) C(68) 3.086 55504
H(63) H(58) 3.252 55504
H(63) H(59) 2.445 55504
H(63) H(60) 3.110 55504
H(64) Cl(3) 3.378 45501
H(64) C(63) 3.584 45504
H(64) C(64) 3.259 45504
H(64) H(55) 3.024 45504
H(64) H(59) 3.131 45504
H(64) H(61) 3.292 45501
H(65) C(59) 3.129 45404
H(65) C(69) 3.449 45501
H(65) H(28) 3.287 45501
H(65) H(49) 2.456 45404
H(65) H(50) 3.172 45404
H(65) H(51) 3.299 45404
H(65) H(61) 2.516 45501
H(66) N(15) 3.312 45404
H(66) C(59) 3.396 45404
H(66) H(28) 3.376 45501
H(66) H(29) 2.935 45501
H(66) H(49) 2.790 45404
H(66) H(51) 3.126 45404
H(68) Cl(3) 2.928 45501
H(68) C(64) 3.064 45504
H(68) C(65) 2.778 45504
H(68) C(66) 3.403 45504
H(68) H(55) 3.175 45504
H(68) H(56) 2.731 45504
H(69) H(13) 3.548 45501
H(69) H(14) 3.095 45501
H(70) C(32) 3.358 45501
H(70) C(51) 3.443 45404
H(70) H(10) 3.550 45501
H(70) H(14) 3.311 45501
H(70) H(29) 2.451 45501
H(70) H(44) 3.443 45404
H(70) H(45) 2.705 45404
H(71) N(15) 2.554 45404
H(71) C(83) 3.391 45404
H(71) H(29) 3.294 45501
H(75) N(14) 2.900 .
H(75) C(35) 3.192 .
H(75) H(22) 3.399 66603
H(75) H(31) 2.472 .
H(75) H(32) 3.092 .
H(75) H(41) 3.374 55504
H(75) H(55) 3.476 55504
H(76) Cl(2) 3.045 55504
H(76) C(46) 3.285 55504
H(76) H(22) 2.968 66603
H(76) H(37) 3.033 55504
H(76) H(41) 3.353 55504
H(76) H(55) 3.252 55504
H(76) H(56) 2.987 55504

loop_
_geom_torsion_atom_site_label_1
_geom_torsion_atom_site_label_2
_geom_torsion_atom_site_label_3
_geom_torsion_atom_site_label_4
_geom_torsion
C(1) Pt(1) C(10) N(2) -19(2)
C(10) Pt(1) C(1) N(1) -8(6)
C(1) Pt(1) C(19) N(3) 28.7(10)
C(1) Pt(1) C(19) C(37) -156.4(6)
C(19) Pt(1) C(1) N(1) 178(4)
C(1) Pt(1) C(28) N(4) -122(5)
C(1) Pt(1) C(28) C(38) 56(5)
C(28) Pt(1) C(1) N(1) 129(7)
C(10) Pt(1) C(19) N(3) -64(3)
C(10) Pt(1) C(19) C(37) 111(2)
C(19) Pt(1) C(10) N(2) 74(4)
C(10) Pt(1) C(28) N(4) 14.1(10)
C(10) Pt(1) C(28) C(38) -167.4(6)
C(28) Pt(1) C(10) N(2) 163(2)
C(19) Pt(1) C(28) N(4) -171.9(10)
C(19) Pt(1) C(28) C(38) 6.6(6)
C(28) Pt(1) C(19) N(3) -153.5(10)
C(28) Pt(1) C(19) C(37) 21.4(6)
C(43) Pt(2) C(52) N(10) 11(8)
C(52) Pt(2) C(43) N(9) -7(6)
C(43) Pt(2) C(61) N(11) 13.9(7)
C(43) Pt(2) C(61) C(79) -171.5(4)
C(61) Pt(2) C(43) N(9) 172(6)
C(43) Pt(2) C(70) N(12) 120(6)
C(43) Pt(2) C(70) C(80) -57(7)
C(70) Pt(2) C(43) N(9) -166(5)
C(52) Pt(2) C(61) N(11) -175(3)
C(52) Pt(2) C(61) C(79) -0(4)
C(61) Pt(2) C(52) N(10) -160(6)
C(52) Pt(2) C(70) N(12) -39.2(9)
C(52) Pt(2) C(70) C(80) 144.4(5)
C(70) Pt(2) C(52) N(10) -170(8)
C(61) Pt(2) C(70) N(12) 141.4(9)
C(61) Pt(2) C(70) C(80) -35.0(5)
C(70) Pt(2) C(61) N(11) -165.3(7)
C(70) Pt(2) C(61) C(79) 9.2(4)
C(1) N(1) C(2) C(3) -61(9)
C(1) N(1) C(2) C(7) 120(9)
C(2) N(1) C(1) Pt(1) 123(7)
C(10) N(2) C(11) C(12) 154(4)
C(10) N(2) C(11) C(16) -26(4)
C(11) N(2) C(10) Pt(1) -42(6)
C(19) N(3) C(20) C(21) -110.1(9)
C(19) N(3) C(20) C(25) 72.8(10)
C(20) N(3) C(19) Pt(1) -6.0(14)
C(20) N(3) C(19) C(37) 179.2(7)
C(28) N(4) C(29) C(30) 86.8(10)
C(28) N(4) C(29) C(34) -96.6(10)
C(29) N(4) C(28) Pt(1) -2.1(15)
C(29) N(4) C(28) C(38) 179.4(8)
C(43) N(9) C(44) C(45) -83(23)
C(43) N(9) C(44) C(49) 96(22)
C(44) N(9) C(43) Pt(2) 164(19)
C(52) N(10) C(53) C(54) -177(6)
C(52) N(10) C(53) C(58) 2(6)
C(53) N(10) C(52) Pt(2) -63(12)
C(61) N(11) C(62) C(63) 79.0(11)
C(61) N(11) C(62) C(67) -107.7(9)
C(62) N(11) C(61) Pt(2) -2.8(10)
C(62) N(11) C(61) C(79) -177.6(5)
C(70) N(12) C(71) C(72) 110.5(9)
C(70) N(12) C(71) C(76) -72.7(10)
C(71) N(12) C(70) Pt(2) 8.0(13)
C(71) N(12) C(70) C(80) -175.8(7)
N(1) C(2) C(3) C(4) 177.5(7)
N(1) C(2) C(3) C(8) -0.5(10)
N(1) C(2) C(7) C(6) -178.5(7)
N(1) C(2) C(7) C(9) 3.1(12)
C(3) C(2) C(7) C(6) 2.7(12)
C(3) C(2) C(7) C(9) -175.8(8)
C(7) C(2) C(3) C(4) -3.7(12)
C(7) C(2) C(3) C(8) 178.3(8)
C(2) C(3) C(4) C(5) 1.8(12)
C(8) C(3) C(4) C(5) 179.8(7)
C(3) C(4) C(5) C(6) 0.9(13)
C(4) C(5) C(6) C(7) -2.0(14)
C(5) C(6) C(7) C(2) 0.3(10)
C(5) C(6) C(7) C(9) 178.7(8)
N(2) C(11) C(12) C(13) -179.1(6)
N(2) C(11) C(12) C(17) -2.4(11)
N(2) C(11) C(16) C(15) 177.5(6)
N(2) C(11) C(16) C(18) -3.5(11)
C(12) C(11) C(16) C(15) -2.5(11)
C(12) C(11) C(16) C(18) 176.4(7)
C(16) C(11) C(12) C(13) 0.9(11)
C(16) C(11) C(12) C(17) 177.7(7)
C(11) C(12) C(13) C(14) 0.7(11)
C(17) C(12) C(13) C(14) -176.1(7)
C(12) C(13) C(14) C(15) -0.7(13)
C(13) C(14) C(15) C(16) -1.0(13)
C(14) C(15) C(16) C(11) 2.5(11)
C(14) C(15) C(16) C(18) -176.5(7)
Pt(1) C(19) C(37) C(38) -45.1(7)
Pt(1) C(19) C(37) C(39) -170.0(6)
Pt(1) C(19) C(37) C(40) 69.6(8)
N(3) C(19) C(37) C(38) 131.0(7)
N(3) C(19) C(37) C(39) 6.1(11)
N(3) C(19) C(37) C(40) -114.3(8)
N(3) C(20) C(21) C(22) -177.8(6)
N(3) C(20) C(21) C(26) 2.0(10)
N(3) C(20) C(25) C(24) 177.2(6)
N(3) C(20) C(25) C(27) -2.0(11)
C(21) C(20) C(25) C(24) 0.2(8)
C(21) C(20) C(25) C(27) -179.0(7)
C(25) C(20) C(21) C(22) -0.7(11)
C(25) C(20) C(21) C(26) 179.1(7)
C(20) C(21) C(22) C(23) 0.2(8)
C(26) C(21) C(22) C(23) -179.6(7)
C(21) C(22) C(23) C(24) 0.8(12)
C(22) C(23) C(24) C(25) -1.4(12)
C(23) C(24) C(25) C(20) 0.9(11)
C(23) C(24) C(25) C(27) -179.9(5)
Pt(1) C(28) C(38) C(37) -33.3(8)
Pt(1) C(28) C(38) C(41) 82.5(7)
Pt(1) C(28) C(38) C(42) -157.0(6)
N(4) C(28) C(38) C(37) 145.6(8)
N(4) C(28) C(38) C(41) -98.6(8)
N(4) C(28) C(38) C(42) 21.9(11)
N(4) C(29) C(30) C(31) 177.3(6)
N(4) C(29) C(30) C(35) -4.4(10)
N(4) C(29) C(34) C(33) -176.2(6)
N(4) C(29) C(34) C(36) 2.4(10)
C(30) C(29) C(34) C(33) 0.3(8)
C(30) C(29) C(34) C(36) 178.8(7)
C(34) C(29) C(30) C(31) 0.9(10)
C(34) C(29) C(30) C(35) 179.1(7)
C(29) C(30) C(31) C(32) -1.5(11)
C(35) C(30) C(31) C(32) -179.7(7)
C(30) C(31) C(32) C(33) 0.9(12)
C(31) C(32) C(33) C(34) 0.3(9)
C(32) C(33) C(34) C(29) -0.9(11)
C(32) C(33) C(34) C(36) -179.4(7)
C(19) C(37) C(38) C(28) 48.2(8)
C(19) C(37) C(38) C(41) -68.2(7)
C(19) C(37) C(38) C(42) 171.2(6)
C(19) C(37) C(39) N(5) 158(34)
C(19) C(37) C(40) N(6) -0(55)
C(38) C(37) C(39) N(5) 38(35)
C(39) C(37) C(38) C(28) 172.7(7)
C(39) C(37) C(38) C(41) 56.4(10)
C(39) C(37) C(38) C(42) -64.3(9)
C(38) C(37) C(40) N(6) 112(56)
C(40) C(37) C(38) C(28) -65.7(8)
C(40) C(37) C(38) C(41) 177.9(6)
C(40) C(37) C(38) C(42) 57.3(8)
C(39) C(37) C(40) N(6) -123(56)
C(40) C(37) C(39) N(5) -83(34)
C(28) C(38) C(41) N(7) 57(10)
C(28) C(38) C(42) N(8) -158(25)
C(37) C(38) C(41) N(7) 171(9)
C(37) C(38) C(42) N(8) 82(25)
C(41) C(38) C(42) N(8) -38(25)
C(42) C(38) C(41) N(7) -66(10)
N(9) C(44) C(45) C(46) -179.9(6)
N(9) C(44) C(45) C(50) 1.1(14)
N(9) C(44) C(49) C(48) 179.9(7)
N(9) C(44) C(49) C(51) 4.2(14)
C(45) C(44) C(49) C(48) -1.0(15)
C(45) C(44) C(49) C(51) -176.7(9)
C(49) C(44) C(45) C(46) 1.1(15)
C(49) C(44) C(45) C(50) -177.9(10)
C(44) C(45) C(46) C(47) -0.8(16)
C(50) C(45) C(46) C(47) 178.2(10)
C(45) C(46) C(47) C(48) 0.5(14)
C(46) C(47) C(48) C(49) -0.5(14)
C(47) C(48) C(49) C(44) 0.7(15)
C(47) C(48) C(49) C(51) 176.4(10)
N(10) C(53) C(54) C(55) -178.9(6)
N(10) C(53) C(54) C(59) -2.0(11)
N(10) C(53) C(58) C(57) 177.7(6)
N(10) C(53) C(58) C(60) -0.0(9)
C(54) C(53) C(58) C(57) -3.2(11)
C(54) C(53) C(58) C(60) 179.1(7)
C(58) C(53) C(54) C(55) 2.0(11)
C(58) C(53) C(54) C(59) 178.9(7)
C(53) C(54) C(55) C(56) -0.7(11)
C(59) C(54) C(55) C(56) -177.6(7)
C(54) C(55) C(56) C(57) 0.8(12)
C(55) C(56) C(57) C(58) -2.0(12)
C(56) C(57) C(58) C(53) 3.1(11)
C(56) C(57) C(58) C(60) -179.2(7)
Pt(2) C(61) C(79) C(80) 17.7(6)
Pt(2) C(61) C(79) C(81) -99.0(7)
Pt(2) C(61) C(79) C(82) 139.9(6)
N(11) C(61) C(79) C(80) -166.2(5)
N(11) C(61) C(79) C(81) 77.1(8)
N(11) C(61) C(79) C(82) -44.0(8)
N(11) C(62) C(63) C(64) 174.7(8)
N(11) C(62) C(63) C(68) -4.2(14)
N(11) C(62) C(67) C(66) -177.0(9)
N(11) C(62) C(67) C(69) 5.3(13)
C(63) C(62) C(67) C(66) -3.7(14)
C(63) C(62) C(67) C(69) 178.6(9)
C(67) C(62) C(63) C(64) 1.8(14)
C(67) C(62) C(63) C(68) -177.1(9)
C(62) C(63) C(64) C(65) 1.4(15)
C(68) C(63) C(64) C(65) -179.7(9)
C(63) C(64) C(65) C(66) -2.6(16)
C(64) C(65) C(66) C(67) 0.6(14)
C(65) C(66) C(67) C(62) 2.4(15)
C(65) C(66) C(67) C(69) -179.9(8)
Pt(2) C(70) C(80) C(79) 52.6(6)
Pt(2) C(70) C(80) C(83) -62.6(8)
Pt(2) C(70) C(80) C(84) 174.8(5)
N(12) C(70) C(80) C(79) -124.6(7)
N(12) C(70) C(80) C(83) 120.1(8)
N(12) C(70) C(80) C(84) -2.5(11)
N(12) C(71) C(72) C(73) -178.7(6)
N(12) C(71) C(72) C(77) -0.0(10)
N(12) C(71) C(76) C(75) 178.6(7)
N(12) C(71) C(76) C(78) -2.7(11)
C(72) C(71) C(76) C(75) -4.8(11)
C(72) C(71) C(76) C(78) 173.9(7)
C(76) C(71) C(72) C(73) 4.4(11)
C(76) C(71) C(72) C(77) -176.9(7)
C(71) C(72) C(73) C(74) -0.8(12)
C(77) C(72) C(73) C(74) -179.5(8)
C(72) C(73) C(74) C(75) -2.2(13)
C(73) C(74) C(75) C(76) 1.8(13)
C(74) C(75) C(76) C(71) 1.6(12)
C(74) C(75) C(76) C(78) -177.1(8)
C(61) C(79) C(80) C(70) -43.7(6)
C(61) C(79) C(80) C(83) 72.2(6)
C(61) C(79) C(80) C(84) -166.9(5)
C(61) C(79) C(81) N(13) -17(15)
C(61) C(79) C(82) N(14) -119(18)
C(80) C(79) C(81) N(13) -133(14)
C(81) C(79) C(80) C(70) 72.6(7)
C(81) C(79) C(80) C(83) -171.6(6)
C(81) C(79) C(80) C(84) -50.7(7)
C(80) C(79) C(82) N(14) 1(17)
C(82) C(79) C(80) C(70) -166.1(6)
C(82) C(79) C(80) C(83) -50.2(8)
C(82) C(79) C(80) C(84) 70.7(7)
C(81) C(79) C(82) N(14) 121(18)
C(82) C(79) C(81) N(13) 105(14)
C(70) C(80) C(83) N(15) -46(20)
C(70) C(80) C(84) N(16) 125(40)
C(79) C(80) C(83) N(15) -159(19)
C(79) C(80) C(84) N(16) -117(40)
C(83) C(80) C(84) N(16) 2(36)
C(84) C(80) C(83) N(15) 79(20)
